data_7009954
loop_
_publ_author_name
'Madureira, Jo\~ao'
'Santos, Teresa M.'
'Goodfellow, Brian J.'
'Lucena, M\'onica'
'Pedrosa de Jesus, J\'ulio'
'Santana-Marques, Maria G.'
'Drew, Michael G. B.'
'F\'elix, V\'itor'

_publ_section_title
;
 Structural characterisation of new RuII[9]aneS3 polypyridylic
 complexes&#x200A;&#x2020;
;
_journal_issue 23
_journal_name_full 'Journal of the Chemical Society, Dalton Transactions'
_journal_page_first 4422
_journal_paper_doi 10.1039/b004752j
_journal_year 2000
_chemical_formula_sum 'C16 H21 Cl F6 N3 P Ru S3'
_chemical_formula_weight 633.03
_chemical_name_systematic
; 
 ? 
;
_space_group_IT_number 57
_symmetry_cell_setting orthorhombic
_symmetry_space_group_name_Hall '-P 2c 2b'
_symmetry_space_group_name_H-M 'P b c m'
_atom_sites_solution_hydrogens geom
_atom_sites_solution_primary direct
_atom_sites_solution_secondary difmap
_audit_creation_method SHELXL-97
_cell_angle_alpha 90.00
_cell_angle_beta 90.00
_cell_angle_gamma 90.00
_cell_formula_units_Z 4
_cell_length_a 7.698(11)
_cell_length_b 15.134(17)
_cell_length_c 19.061(23)
_cell_measurement_temperature 293(2)
_cell_volume 2221(5)
_computing_structure_refinement 'SHELXL-97 (Sheldrick, 1997)'
_computing_structure_solution 'SHELXS-97 (Sheldrick, 1990)'
_diffrn_ambient_temperature 293(2)
_diffrn_measured_fraction_theta_full 0.724
_diffrn_measured_fraction_theta_max 0.724
_diffrn_radiation_monochromator graphite
_diffrn_radiation_source 'fine-focus sealed tube'
_diffrn_radiation_type MoK\a
_diffrn_radiation_wavelength 0.71073
_diffrn_reflns_av_R_equivalents 0.0515
_diffrn_reflns_av_sigmaI/netI 0.0427
_diffrn_reflns_limit_h_max 9
_diffrn_reflns_limit_h_min 0
_diffrn_reflns_limit_k_max 18
_diffrn_reflns_limit_k_min -18
_diffrn_reflns_limit_l_max 23
_diffrn_reflns_limit_l_min -23
_diffrn_reflns_number 3769
_diffrn_reflns_theta_full 25.98
_diffrn_reflns_theta_max 25.98
_diffrn_reflns_theta_min 2.69
_exptl_absorpt_coefficient_mu 1.241
_exptl_crystal_density_diffrn 1.893
_exptl_crystal_density_method 'not measured'
_exptl_crystal_F_000 1264
_refine_diff_density_max 0.739
_refine_diff_density_min -0.584
_refine_diff_density_rms 0.114
_refine_ls_extinction_coef 0.0037(9)
_refine_ls_extinction_expression Fc^*^=kFc[1+0.001xFc^2^\l^3^/sin(2\q)]^-1/4^
_refine_ls_extinction_method SHELXL
_refine_ls_goodness_of_fit_ref 1.110
_refine_ls_hydrogen_treatment mixed
_refine_ls_matrix_type full
_refine_ls_number_parameters 151
_refine_ls_number_reflns 1810
_refine_ls_number_restraints 1
_refine_ls_restrained_S_all 1.110
_refine_ls_R_factor_all 0.0634
_refine_ls_R_factor_gt 0.0446
_refine_ls_shift/su_max 0.000
_refine_ls_shift/su_mean 0.000
_refine_ls_structure_factor_coef Fsqd
_refine_ls_weighting_details 'w=1/[\s^2^(Fo^2^)+(0.0683P)^2^+4.3412P] where P=(Fo^2^+2Fc^2^)/3'
_refine_ls_weighting_scheme calc
_refine_ls_wR_factor_gt 0.1197
_refine_ls_wR_factor_ref 0.1296
_reflns_number_gt 1448
_reflns_number_total 1810
_reflns_threshold_expression >2sigma(I)
_cod_data_source_file b004752j.txt
_cod_data_source_block '[Ru([9]aneS3)(dipa)Cl]PF6'
_cod_depositor_comments
;
The following automatic conversions were performed:
'_symmetry_cell_setting' value 'Orthorhombic' changed to 'orthorhombic'
according to '/home/saulius/struct/CIF-dictionaries/cif_core.dic'
dictionary named 'cif_core.dic' version 2.4.1 from 2010-06-29.

Automatic conversion script
Id: cif_fix_enum 1527 2010-12-29 10:47:43Z saulius 

The following automatic conversions were performed:

'_refine_ls_weighting_scheme' value 'calc
w=1/[\s^2^(Fo^2^)+(0.0683P)^2^+4.3412P] where P=(Fo^2^+2Fc^2^)/3' was
changed to 'calc'. New tag '_refine_ls_weighting_details' was
created. The value of the new tag was set to
'w=1/[\s^2^(Fo^2^)+(0.0683P)^2^+4.3412P] where P=(Fo^2^+2Fc^2^)/3'.

Automatic conversion script
Id: cif_fix_values 3143 2015-03-26 13:38:13Z robertas 
;
_cod_original_sg_symbol_H-M Pbcm
_cod_database_code 7009954

loop_
_symmetry_equiv_pos_as_xyz
'x, y, z'
'-x, -y, z+1/2'
'x, -y+1/2, -z'
'-x, y+1/2, -z+1/2'
'-x, -y, -z'
'x, y, -z-1/2'
'-x, y-1/2, z'
'x, -y-1/2, z-1/2'

loop_
_atom_site_label
_atom_site_type_symbol
_atom_site_fract_x
_atom_site_fract_y
_atom_site_fract_z
_atom_site_U_iso_or_equiv
_atom_site_adp_type
_atom_site_occupancy
_atom_site_calc_flag
_atom_site_refinement_flags
_atom_site_disorder_assembly
_atom_site_disorder_group
Ru Ru 0.59578(8) 0.54287(3) 0.2500 0.0237(3) Uani 1 d S . .
Cl Cl 0.7941(3) 0.41629(11) 0.2500 0.0383(5) Uani 1 d S . .
S1 S 0.4069(3) 0.65932(11) 0.2500 0.0313(5) Uani 1 d S . .
C2 C 0.4723(17) 0.7281(7) 0.3217(5) 0.112(5) Uani 1 d . . .
H2A H 0.4873 0.7874 0.3034 0.134 Uiso 1 calc R . .
H2B H 0.3759 0.7303 0.3544 0.134 Uiso 1 calc R . .
C3 C 0.6219(12) 0.7077(5) 0.3606(4) 0.067(2) Uani 1 d . . .
H3A H 0.5857 0.6963 0.4085 0.080 Uiso 1 calc R . .
H3B H 0.6942 0.7601 0.3615 0.080 Uiso 1 calc R . .
S4 S 0.7564(2) 0.61700(9) 0.33352(8) 0.0401(4) Uani 1 d . . .
C5 C 0.9228(12) 0.6776(6) 0.2865(5) 0.091(4) Uani 1 d . . .
H5A H 0.9165 0.7387 0.3017 0.109 Uiso 1 calc R . .
H5B H 1.0345 0.6549 0.3017 0.109 Uiso 1 calc R . .
N31 N 0.1963(9) 0.4728(4) 0.2500 0.0314(14) Uani 1 d SD . .
H31 H 0.086(2) 0.462(5) 0.2500 0.038 Uiso 1 d SD . .
C16 C 0.2742(7) 0.4614(3) 0.3163(3) 0.0267(11) Uani 1 d . . .
N11 N 0.4432(6) 0.4749(3) 0.3249(2) 0.0273(10) Uani 1 d . . .
C12 C 0.5134(9) 0.4531(3) 0.3878(3) 0.0352(13) Uani 1 d . . .
H12 H 0.6331 0.4573 0.3936 0.042 Uiso 1 calc R . .
C13 C 0.4132(10) 0.4248(4) 0.4439(3) 0.0442(16) Uani 1 d . . .
H13 H 0.4649 0.4098 0.4863 0.053 Uiso 1 calc R . .
C14 C 0.2347(11) 0.4192(4) 0.4356(4) 0.0534(19) Uani 1 d . . .
H14 H 0.1639 0.4045 0.4733 0.064 Uiso 1 calc R . .
C15 C 0.1642(10) 0.4358(4) 0.3709(3) 0.0423(15) Uani 1 d . . .
H15 H 0.0453 0.4301 0.3636 0.051 Uiso 1 calc R . .
P P 1.1530(4) 0.7500 0.0000 0.0620(8) Uani 1 d S . .
F1 F 1.1536(11) 0.8098(5) 0.0663(4) 0.132(3) Uani 1 d . . .
F2 F 0.9480(12) 0.7500 0.0000 0.184(7) Uani 1 d S . .
F3 F 1.1520(16) 0.6652(5) 0.0437(5) 0.166(4) Uani 1 d . . .
F4 F 1.3578(10) 0.7500 0.0000 0.0758(18) Uani 1 d S . .

loop_
_atom_site_aniso_label
_atom_site_aniso_U_11
_atom_site_aniso_U_22
_atom_site_aniso_U_33
_atom_site_aniso_U_23
_atom_site_aniso_U_13
_atom_site_aniso_U_12
Ru 0.0171(4) 0.0213(3) 0.0325(4) 0.000 0.000 -0.0018(2)
Cl 0.0202(10) 0.0284(9) 0.0664(14) 0.000 0.000 0.0016(7)
S1 0.0224(10) 0.0250(8) 0.0467(11) 0.000 0.000 0.0019(7)
C2 0.130(10) 0.100(7) 0.106(7) -0.075(6) -0.077(8) 0.080(7)
C3 0.051(5) 0.086(5) 0.062(5) -0.046(4) -0.001(4) 0.005(4)
S4 0.0365(9) 0.0317(7) 0.0521(9) -0.0009(6) -0.0162(8) -0.0061(6)
C5 0.045(5) 0.109(6) 0.119(8) -0.066(5) 0.022(5) -0.046(5)
N31 0.021(4) 0.037(3) 0.037(4) 0.000 0.000 -0.004(3)
C16 0.024(3) 0.025(2) 0.031(3) 0.0019(18) 0.001(2) 0.0008(18)
N11 0.028(3) 0.0219(19) 0.032(2) -0.0025(16) -0.001(2) -0.0033(16)
C12 0.042(4) 0.029(3) 0.035(3) 0.004(2) -0.011(3) -0.003(2)
C13 0.070(5) 0.038(3) 0.025(3) 0.002(2) 0.000(3) -0.007(3)
C14 0.069(6) 0.051(4) 0.040(3) 0.003(3) 0.017(4) -0.015(3)
C15 0.036(4) 0.046(3) 0.045(4) 0.001(3) 0.009(3) -0.011(3)
P 0.0416(17) 0.0626(16) 0.082(2) -0.0340(15) 0.000 0.000
F1 0.087(5) 0.173(6) 0.137(6) -0.101(5) -0.017(5) 0.022(5)
F2 0.046(6) 0.162(9) 0.343(19) -0.169(12) 0.000 0.000
F3 0.172(10) 0.117(6) 0.208(9) 0.056(5) 0.067(8) -0.015(5)
F4 0.037(4) 0.105(5) 0.086(5) -0.012(4) 0.000 0.000

loop_
_atom_type_symbol
_atom_type_description
_atom_type_scat_dispersion_real
_atom_type_scat_dispersion_imag
_atom_type_scat_source
C C 0.0033 0.0016 'International Tables Vol C Tables 4.2.6.8 and 6.1.1.4'
H H 0.0000 0.0000 'International Tables Vol C Tables 4.2.6.8 and 6.1.1.4'
N N 0.0061 0.0033 'International Tables Vol C Tables 4.2.6.8 and 6.1.1.4'
Ru Ru -1.2594 0.8363 'International Tables Vol C Tables 4.2.6.8 and 6.1.1.4'
Cl Cl 0.1484 0.1585 'International Tables Vol C Tables 4.2.6.8 and 6.1.1.4'
F F 0.0171 0.0103 'International Tables Vol C Tables 4.2.6.8 and 6.1.1.4'
P P 0.1023 0.0942 'International Tables Vol C Tables 4.2.6.8 and 6.1.1.4'
S S 0.1246 0.1234 'International Tables Vol C Tables 4.2.6.8 and 6.1.1.4'

loop_
_geom_angle_atom_site_label_1
_geom_angle_atom_site_label_2
_geom_angle_atom_site_label_3
_geom_angle
_geom_angle_site_symmetry_1
_geom_angle_site_symmetry_3
_geom_angle_publ_flag
N11 Ru N11 84.9(2) 6_556 . ?
N11 Ru S1 91.23(14) 6_556 . ?
N11 Ru S1 91.23(14) . . ?
N11 Ru S4 178.62(13) 6_556 . ?
N11 Ru S4 93.90(15) . . ?
S1 Ru S4 88.06(9) . . ?
N11 Ru S4 93.90(15) 6_556 6_556 ?
N11 Ru S4 178.62(13) . 6_556 ?
S1 Ru S4 88.06(9) . 6_556 ?
S4 Ru S4 87.27(12) . 6_556 ?
N11 Ru Cl 88.05(14) 6_556 . ?
N11 Ru Cl 88.05(14) . . ?
S1 Ru Cl 179.02(7) . . ?
S4 Ru Cl 92.65(9) . . ?
S4 Ru Cl 92.65(9) 6_556 . ?
C2 S1 C2 99.6(9) . 6_556 ?
C2 S1 Ru 105.6(3) . . ?
C2 S1 Ru 105.6(3) 6_556 . ?
C3 C2 S1 120.4(6) . . ?
C3 C2 H2A 107.2 . . ?
S1 C2 H2A 107.2 . . ?
C3 C2 H2B 107.2 . . ?
S1 C2 H2B 107.2 . . ?
H2A C2 H2B 106.9 . . ?
C2 C3 S4 119.3(5) . . ?
C2 C3 H3A 107.5 . . ?
S4 C3 H3A 107.5 . . ?
C2 C3 H3B 107.5 . . ?
S4 C3 H3B 107.5 . . ?
H3A C3 H3B 107.0 . . ?
C3 S4 C5 99.4(5) . . ?
C3 S4 Ru 105.1(3) . . ?
C5 S4 Ru 106.5(3) . . ?
C5 C5 S4 119.7(3) 6_556 . ?
C5 C5 H5A 107.4 6_556 . ?
S4 C5 H5A 107.4 . . ?
C5 C5 H5B 107.4 6_556 . ?
S4 C5 H5B 107.4 . . ?
H5A C5 H5B 106.9 . . ?
C16 N31 C16 127.4(7) . 6_556 ?
C16 N31 H31 113.3(12) . . ?
C16 N31 H31 113.3(12) 6_556 . ?
N11 C16 C15 123.0(5) . . ?
N11 C16 N31 120.6(5) . . ?
C15 C16 N31 116.4(6) . . ?
C16 N11 C12 117.5(5) . . ?
C16 N11 Ru 122.4(4) . . ?
C12 N11 Ru 119.6(4) . . ?
N11 C12 C13 122.4(6) . . ?
N11 C12 H12 118.8 . . ?
C13 C12 H12 118.8 . . ?
C12 C13 C14 118.9(6) . . ?
C12 C13 H13 120.6 . . ?
C14 C13 H13 120.6 . . ?
C15 C14 C13 119.0(6) . . ?
C15 C14 H14 120.5 . . ?
C13 C14 H14 120.5 . . ?
C14 C15 C16 118.8(7) . . ?
C14 C15 H15 120.6 . . ?
C16 C15 H15 120.6 . . ?
F3 P F3 179.4(10) 3_565 . ?
F3 P F1 92.6(5) 3_565 3_565 ?
F3 P F1 87.4(5) . 3_565 ?
F3 P F1 87.4(5) 3_565 . ?
F3 P F1 92.6(5) . . ?
F1 P F1 179.6(6) 3_565 . ?
F3 P F4 90.3(5) 3_565 . ?
F3 P F4 90.3(5) . . ?
F1 P F4 89.8(3) 3_565 . ?
F1 P F4 89.8(3) . . ?
F3 P F2 89.7(5) 3_565 . ?
F3 P F2 89.7(5) . . ?
F1 P F2 90.2(3) 3_565 . ?
F1 P F2 90.2(3) . . ?
F4 P F2 180.0 . . ?

loop_
_geom_bond_atom_site_label_1
_geom_bond_atom_site_label_2
_geom_bond_distance
_geom_bond_site_symmetry_2
_geom_bond_publ_flag
Ru N11 2.116(5) 6_556 ?
Ru N11 2.116(5) . ?
Ru S1 2.285(3) . ?
Ru S4 2.307(2) . ?
Ru S4 2.307(2) 6_556 ?
Ru Cl 2.450(3) . ?
S1 C2 1.790(8) . ?
S1 C2 1.790(8) 6_556 ?
C2 C3 1.403(13) . ?
C2 H2A 0.9700 . ?
C2 H2B 0.9700 . ?
C3 S4 1.795(8) . ?
C3 H3A 0.9700 . ?
C3 H3B 0.9700 . ?
S4 C5 1.813(9) . ?
C5 C5 1.39(2) 6_556 ?
C5 H5A 0.9700 . ?
C5 H5B 0.9700 . ?
N31 C16 1.409(6) . ?
N31 C16 1.409(6) 6_556 ?
N31 H31 0.861(11) . ?
C16 N11 1.328(7) . ?
C16 C15 1.397(8) . ?
N11 C12 1.356(7) . ?
C12 C13 1.385(9) . ?
C12 H12 0.9300 . ?
C13 C14 1.386(11) . ?
C13 H13 0.9300 . ?
C14 C15 1.369(10) . ?
C14 H14 0.9300 . ?
C15 H15 0.9300 . ?
P F3 1.530(7) 3_565 ?
P F3 1.530(7) . ?
P F1 1.555(5) 3_565 ?
P F1 1.555(5) . ?
P F4 1.577(8) . ?
P F2 1.578(10) . ?
